data_7126624
loop_
_publ_author_name
'Parvin, Nasrina'
'Mishra, Bijoyananda'
'George, Anjana'
'Neralkar, Mahesh'
'Hossain, Jabed'
'Parameswaran, Pattiyil'
'Hotha, Srinivas'
'Khan, Shabana'

_publ_section_title
;
 N-Heterocyclic silylene/germylene ligands in Au(i) catalysis.
;
_journal_issue 55
_journal_name_full 'Chemical communications (Cambridge, England)'
_journal_page_first 7625
_journal_page_last 7628
_journal_paper_doi 10.1039/d0cc03156a
_journal_volume 56
_journal_year 2020
_chemical_formula_moiety 'C27 H47 Au N3 Si3, Sb F6'
_chemical_formula_sum 'C27 H47 Au F6 N3 Sb Si3'
_chemical_formula_weight 930.66
_space_group_crystal_system monoclinic
_space_group_IT_number 14
_space_group_name_Hall '-P 2yn'
_space_group_name_H-M_alt 'P 1 21/n 1'
_atom_sites_solution_hydrogens geom
_audit_creation_method SHELXL-2014/7
_audit_update_record
;
2018-01-25 deposited with the CCDC.	2020-06-01 downloaded from the CCDC.
;
_cell_angle_alpha 90
_cell_angle_beta 98.575(18)
_cell_angle_gamma 90
_cell_formula_units_Z 4
_cell_length_a 11.831(7)
_cell_length_b 21.434(14)
_cell_length_c 14.563(10)
_cell_measurement_reflns_used 9237
_cell_measurement_temperature 100(2)
_cell_measurement_theta_max 24.78
_cell_measurement_theta_min 2.28
_cell_volume 3652(4)
_computing_cell_refinement 'Bruker SAINT'
_computing_data_collection 'Bruker APEX2'
_computing_data_reduction 'Bruker SAINT'
_computing_molecular_graphics 'Bruker SHELXTL'
_computing_publication_material 'Bruker SHELXTL'
_computing_structure_refinement 'SHELXL-2014 (Sheldrick 2014)'
_computing_structure_solution 'SHELXS-97 (Sheldrick 2008)'
_diffrn_ambient_temperature 100(2)
_diffrn_measured_fraction_theta_full 0.999
_diffrn_measured_fraction_theta_max 0.999
_diffrn_measurement_device_type 'Bruker APEX-II CCD'
_diffrn_measurement_method '\f and \w scans'
_diffrn_radiation_type MoK\a
_diffrn_radiation_wavelength 0.71073
_diffrn_reflns_av_R_equivalents 0.1276
_diffrn_reflns_av_unetI/netI 0.0562
_diffrn_reflns_Laue_measured_fraction_full 0.999
_diffrn_reflns_Laue_measured_fraction_max 0.999
_diffrn_reflns_limit_h_max 14
_diffrn_reflns_limit_h_min -14
_diffrn_reflns_limit_k_max 25
_diffrn_reflns_limit_k_min -25
_diffrn_reflns_limit_l_max 17
_diffrn_reflns_limit_l_min -17
_diffrn_reflns_number 87805
_diffrn_reflns_point_group_measured_fraction_full 0.999
_diffrn_reflns_point_group_measured_fraction_max 0.999
_diffrn_reflns_theta_full 25.242
_diffrn_reflns_theta_max 25.250
_diffrn_reflns_theta_min 2.280
_exptl_absorpt_coefficient_mu 4.903
_exptl_absorpt_correction_type multi-scan
_exptl_absorpt_process_details 'Sheldrick,G.M.(2012)SADABS.Bruker AXS Inc.,Madison,Wisconsin,USA.'
_exptl_crystal_colour colorless
_exptl_crystal_density_diffrn 1.693
_exptl_crystal_description block
_exptl_crystal_F_000 1824
_exptl_crystal_size_max 0.1
_exptl_crystal_size_mid 0.1
_exptl_crystal_size_min 0.1
_exptl_transmission_factor_max 0.7457
_exptl_transmission_factor_min 0.4533
_refine_diff_density_max 0.946
_refine_diff_density_min -0.912
_refine_diff_density_rms 0.132
_refine_ls_extinction_method none
_refine_ls_goodness_of_fit_ref 1.015
_refine_ls_hydrogen_treatment constr
_refine_ls_matrix_type full
_refine_ls_number_parameters 382
_refine_ls_number_reflns 6620
_refine_ls_number_restraints 0
_refine_ls_restrained_S_all 1.015
_refine_ls_R_factor_all 0.0649
_refine_ls_R_factor_gt 0.0363
_refine_ls_shift/su_max 0.005
_refine_ls_shift/su_mean 0.000
_refine_ls_structure_factor_coef Fsqd
_refine_ls_weighting_details 'w=1/[\s^2^(Fo^2^)+(0.0108P)^2^+12.2801P] where P=(Fo^2^+2Fc^2^)/3'
_refine_ls_weighting_scheme calc
_refine_ls_wR_factor_gt 0.0622
_refine_ls_wR_factor_ref 0.0708
_reflns_Friedel_coverage 0.000
_reflns_number_gt 4974
_reflns_number_total 6620
_reflns_threshold_expression 'I > 2\s(I)'
_cod_data_source_file d0cc03156a2.cif
_cod_data_source_block 6_a
_cod_depositor_comments 'Adding full bibliography for 7126624--7126629.cif.'
_cod_original_sg_symbol_H-M 'P 21/n'
_cod_database_code 7126624
_shelx_shelxl_version_number 2014/7
_shelx_space_group_comment
;
The symmetry employed for this shelxl refinement is uniquely defined
by the following loop, which should always be used as a source of
symmetry information in preference to the above space-group names.
They are only intended as comments.
;

loop_
_space_group_symop_operation_xyz
'x, y, z'
'-x+1/2, y+1/2, -z+1/2'
'-x, -y, -z'
'x-1/2, -y-1/2, z-1/2'

loop_
_atom_site_label
_atom_site_type_symbol
_atom_site_fract_x
_atom_site_fract_y
_atom_site_fract_z
_atom_site_U_iso_or_equiv
_atom_site_adp_type
_atom_site_occupancy
_atom_site_site_symmetry_order
_atom_site_calc_flag
_atom_site_refinement_flags_posn
_atom_site_refinement_flags_adp
_atom_site_refinement_flags_occupancy
_atom_site_disorder_assembly
_atom_site_disorder_group
Au1 Au 0.59168(2) 0.65511(2) 0.18297(2) 0.02923(8) Uani 1 1 d . . . . .
Sb02 Sb 0.28241(4) 0.64403(2) 0.61098(3) 0.03207(11) Uani 1 1 d . . . . .
Si1 Si 0.39815(12) 0.66474(6) 0.16719(10) 0.0177(3) Uani 1 1 d . . . . .
Si3 Si 0.39139(13) 0.53057(6) 0.21846(10) 0.0229(4) Uani 1 1 d . . . . .
Si2 Si 0.16492(13) 0.60351(7) 0.17903(11) 0.0261(4) Uani 1 1 d . . . . .
N2 N 0.3453(4) 0.71246(18) 0.0664(3) 0.0196(10) Uani 1 1 d . . . . .
N3 N 0.3163(3) 0.60158(18) 0.1849(3) 0.0190(10) Uani 1 1 d . . . . .
N1 N 0.3548(3) 0.73942(18) 0.2092(3) 0.0180(10) Uani 1 1 d . . . . .
C1 C 0.3355(4) 0.7616(2) 0.1219(4) 0.0205(12) Uani 1 1 d . . . . .
C2 C 0.3073(5) 0.8272(2) 0.0896(4) 0.0229(13) Uani 1 1 d . . . . .
C3 C 0.2434(5) 0.7893(3) 0.3207(4) 0.0335(15) Uani 1 1 d . . . . .
H3A H 0.2070 0.8155 0.2715 0.050 Uiso 1 1 calc R U . . .
H3B H 0.2495 0.8115 0.3786 0.050 Uiso 1 1 calc R U . . .
H3C H 0.1987 0.7522 0.3242 0.050 Uiso 1 1 calc R U . . .
C4 C 0.3632(5) 0.7714(2) 0.3014(4) 0.0242(13) Uani 1 1 d . . . . .
C5 C 0.1938(5) 0.8469(2) 0.0732(4) 0.0294(14) Uani 1 1 d . . . . .
H5 H 0.1356 0.8204 0.0854 0.035 Uiso 1 1 calc R U . . .
C6 C 0.3448(5) 0.7074(3) -0.0363(4) 0.0274(13) Uani 1 1 d . . . . .
C7 C 0.4741(5) 0.5047(2) 0.1258(4) 0.0323(15) Uani 1 1 d . . . . .
H7A H 0.4225 0.4971 0.0696 0.049 Uiso 1 1 calc R U . . .
H7B H 0.5148 0.4671 0.1451 0.049 Uiso 1 1 calc R U . . .
H7C H 0.5274 0.5367 0.1152 0.049 Uiso 1 1 calc R U . . .
C8 C 0.7943(4) 0.6560(3) 0.2061(4) 0.0318(14) Uani 1 1 d . . . . .
H8 H 0.8010 0.6968 0.2280 0.038 Uiso 1 1 calc R U . . .
C9 C 0.1002(5) 0.6788(3) 0.1328(5) 0.0375(16) Uani 1 1 d . . . . .
H9A H 0.1314 0.7125 0.1721 0.056 Uiso 1 1 calc R U . . .
H9B H 0.0188 0.6773 0.1316 0.056 Uiso 1 1 calc R U . . .
H9C H 0.1169 0.6854 0.0710 0.056 Uiso 1 1 calc R U . . .
C10 C 0.4161(5) 0.7235(3) 0.3739(4) 0.0305(14) Uani 1 1 d . . . . .
H10A H 0.3700 0.6865 0.3690 0.046 Uiso 1 1 calc R U . . .
H10B H 0.4195 0.7409 0.4350 0.046 Uiso 1 1 calc R U . . .
H10C H 0.4920 0.7133 0.3629 0.046 Uiso 1 1 calc R U . . .
C11 C 0.4825(5) 0.5411(3) 0.3338(4) 0.0341(15) Uani 1 1 d . . . . .
H11A H 0.5344 0.5752 0.3304 0.051 Uiso 1 1 calc R U . . .
H11B H 0.5250 0.5036 0.3502 0.051 Uiso 1 1 calc R U . . .
H11C H 0.4347 0.5500 0.3800 0.051 Uiso 1 1 calc R U . . .
C12 C 0.3342(7) 0.6375(3) -0.0569(4) 0.052(2) Uani 1 1 d . . . . .
H12A H 0.3953 0.6157 -0.0194 0.079 Uiso 1 1 calc R U . . .
H12B H 0.3386 0.6304 -0.1213 0.079 Uiso 1 1 calc R U . . .
H12C H 0.2622 0.6226 -0.0429 0.079 Uiso 1 1 calc R U . . .
C13 C 0.4405(5) 0.8295(2) 0.3060(4) 0.0327(15) Uani 1 1 d . . . . .
H13A H 0.5121 0.8185 0.2869 0.049 Uiso 1 1 calc R U . . .
H13B H 0.4538 0.8451 0.3685 0.049 Uiso 1 1 calc R U . . .
H13C H 0.4038 0.8612 0.2654 0.049 Uiso 1 1 calc R U . . .
C14 C 0.2932(5) 0.4635(3) 0.2305(5) 0.0408(16) Uani 1 1 d . . . . .
H14A H 0.2399 0.4750 0.2712 0.061 Uiso 1 1 calc R U . . .
H14B H 0.3372 0.4282 0.2559 0.061 Uiso 1 1 calc R U . . .
H14C H 0.2523 0.4528 0.1706 0.061 Uiso 1 1 calc R U . . .
C15 C 0.2417(5) 0.7401(3) -0.0902(4) 0.0383(16) Uani 1 1 d . . . . .
H15A H 0.1734 0.7257 -0.0687 0.057 Uiso 1 1 calc R U . . .
H15B H 0.2375 0.7309 -0.1551 0.057 Uiso 1 1 calc R U . . .
H15C H 0.2490 0.7843 -0.0809 0.057 Uiso 1 1 calc R U . . .
C16 C 0.3939(5) 0.8669(3) 0.0727(4) 0.0361(15) Uani 1 1 d . . . . .
H16 H 0.4697 0.8540 0.0842 0.043 Uiso 1 1 calc R U . . .
C17 C 0.0960(5) 0.5432(3) 0.0947(5) 0.0483(18) Uani 1 1 d . . . . .
H17A H 0.1406 0.5382 0.0453 0.072 Uiso 1 1 calc R U . . .
H17B H 0.0203 0.5566 0.0695 0.072 Uiso 1 1 calc R U . . .
H17C H 0.0920 0.5042 0.1263 0.072 Uiso 1 1 calc R U . . .
C18 C 0.1683(6) 0.9066(3) 0.0386(4) 0.0394(17) Uani 1 1 d . . . . .
H18 H 0.0928 0.9200 0.0273 0.047 Uiso 1 1 calc R U . . .
C19 C 0.2545(7) 0.9455(3) 0.0212(4) 0.0449(18) Uani 1 1 d . . . . .
H19 H 0.2367 0.9851 -0.0026 0.054 Uiso 1 1 calc R U . . .
C20 C 0.7803(5) 0.6444(3) 0.1121(5) 0.0431(17) Uani 1 1 d . . . . .
H20 H 0.7748 0.6777 0.0706 0.052 Uiso 1 1 calc R U . . .
C21 C 0.4548(5) 0.7335(3) -0.0632(5) 0.0511(19) Uani 1 1 d . . . . .
H21A H 0.4589 0.7775 -0.0506 0.077 Uiso 1 1 calc R U . . .
H21B H 0.4558 0.7265 -0.1282 0.077 Uiso 1 1 calc R U . . .
H21C H 0.5191 0.7130 -0.0278 0.077 Uiso 1 1 calc R U . . .
C22 C 0.7984(5) 0.6067(3) 0.2681(5) 0.0485(18) Uani 1 1 d . . . . .
H22 H 0.8054 0.6144 0.3315 0.058 Uiso 1 1 calc R U . . .
C23 C 0.3664(7) 0.9268(3) 0.0382(4) 0.0481(19) Uani 1 1 d . . . . .
H23 H 0.4241 0.9540 0.0269 0.058 Uiso 1 1 calc R U . . .
C24 C 0.1273(5) 0.5921(3) 0.2976(5) 0.0449(17) Uani 1 1 d . . . . .
H24A H 0.1521 0.5515 0.3201 0.067 Uiso 1 1 calc R U . . .
H24B H 0.0460 0.5955 0.2952 0.067 Uiso 1 1 calc R U . . .
H24C H 0.1645 0.6234 0.3385 0.067 Uiso 1 1 calc R U . . .
C25 C 0.7745(6) 0.5849(4) 0.0790(6) 0.060(2) Uani 1 1 d . . . . .
H25 H 0.7659 0.5777 0.0153 0.072 Uiso 1 1 calc R U . . .
C26 C 0.7920(6) 0.5459(4) 0.2355(7) 0.067(3) Uani 1 1 d . . . . .
H26 H 0.7948 0.5124 0.2765 0.081 Uiso 1 1 calc R U . . .
C27 C 0.7812(6) 0.5357(4) 0.1396(8) 0.072(3) Uani 1 1 d . . . . .
H27 H 0.7786 0.4951 0.1168 0.087 Uiso 1 1 calc R U . . .
F1 F 0.1906(4) 0.68466(19) 0.6859(3) 0.0723(13) Uani 1 1 d . . . . .
F2 F 0.3713(4) 0.60271(19) 0.5342(3) 0.0682(12) Uani 1 1 d . . . . .
F3 F 0.3474(5) 0.5949(2) 0.7100(3) 0.0976(18) Uani 1 1 d . . . . .
F4 F 0.2139(4) 0.6923(2) 0.5124(3) 0.0913(17) Uani 1 1 d . . . . .
F5 F 0.1687(4) 0.5841(2) 0.5818(4) 0.0964(18) Uani 1 1 d . . . . .
F6 F 0.3928(4) 0.7035(2) 0.6400(5) 0.121(2) Uani 1 1 d . . . . .

loop_
_atom_site_aniso_label
_atom_site_aniso_U_11
_atom_site_aniso_U_22
_atom_site_aniso_U_33
_atom_site_aniso_U_23
_atom_site_aniso_U_13
_atom_site_aniso_U_12
Au1 0.01730(12) 0.02191(12) 0.04791(16) -0.00306(11) 0.00302(10) 0.00124(10)
Sb02 0.0450(3) 0.0244(2) 0.0282(2) -0.00003(17) 0.01021(19) 0.00573(18)
Si1 0.0172(8) 0.0156(7) 0.0200(8) 0.0003(6) 0.0018(6) 0.0029(6)
Si3 0.0310(9) 0.0147(7) 0.0221(9) -0.0001(6) 0.0010(7) 0.0009(7)
Si2 0.0187(9) 0.0286(9) 0.0306(10) -0.0031(7) 0.0028(7) -0.0042(7)
N2 0.023(3) 0.017(2) 0.018(2) 0.0005(19) 0.001(2) 0.0012(19)
N3 0.021(2) 0.016(2) 0.019(2) 0.0005(19) 0.0001(19) -0.0018(18)
N1 0.019(2) 0.016(2) 0.019(3) -0.0014(19) 0.0012(19) 0.0030(18)
C1 0.018(3) 0.021(3) 0.022(3) 0.002(2) 0.000(2) -0.001(2)
C2 0.034(3) 0.016(3) 0.017(3) 0.001(2) -0.002(3) 0.003(2)
C3 0.041(4) 0.035(3) 0.027(3) -0.003(3) 0.012(3) 0.009(3)
C4 0.033(3) 0.024(3) 0.015(3) -0.002(2) 0.002(2) 0.005(3)
C5 0.038(4) 0.025(3) 0.022(3) -0.003(3) -0.006(3) 0.008(3)
C6 0.034(4) 0.028(3) 0.022(3) -0.001(3) 0.010(3) 0.003(3)
C7 0.044(4) 0.021(3) 0.031(4) -0.003(3) 0.005(3) 0.007(3)
C8 0.012(3) 0.034(3) 0.050(4) -0.009(3) 0.007(3) 0.001(3)
C9 0.013(3) 0.046(4) 0.054(4) 0.007(3) 0.005(3) 0.000(3)
C10 0.039(4) 0.029(3) 0.022(3) -0.004(3) 0.000(3) 0.001(3)
C11 0.042(4) 0.028(3) 0.031(4) 0.003(3) 0.002(3) 0.006(3)
C12 0.107(6) 0.031(4) 0.021(4) -0.003(3) 0.016(4) 0.012(4)
C13 0.039(4) 0.022(3) 0.036(4) 0.000(3) 0.002(3) -0.004(3)
C14 0.049(4) 0.023(3) 0.050(4) 0.006(3) 0.008(3) -0.005(3)
C15 0.045(4) 0.049(4) 0.019(3) 0.000(3) -0.002(3) 0.006(3)
C16 0.038(4) 0.027(3) 0.041(4) 0.007(3) 0.000(3) -0.003(3)
C17 0.032(4) 0.048(4) 0.062(5) -0.012(4) -0.002(3) -0.009(3)
C18 0.065(5) 0.029(3) 0.020(3) -0.002(3) -0.008(3) 0.017(3)
C19 0.079(6) 0.021(3) 0.032(4) 0.003(3) 0.002(4) 0.014(4)
C20 0.021(3) 0.058(5) 0.050(4) -0.006(4) 0.006(3) -0.005(3)
C21 0.043(4) 0.077(5) 0.034(4) 0.006(4) 0.010(3) -0.004(4)
C22 0.033(4) 0.057(5) 0.056(5) 0.005(4) 0.007(3) -0.004(3)
C23 0.074(5) 0.030(4) 0.040(4) 0.005(3) 0.009(4) -0.018(4)
C24 0.039(4) 0.045(4) 0.056(5) -0.006(3) 0.025(3) -0.001(3)
C25 0.037(4) 0.075(6) 0.070(6) -0.037(5) 0.014(4) -0.009(4)
C26 0.036(5) 0.047(5) 0.123(8) 0.024(5) 0.027(5) 0.012(4)
C27 0.033(4) 0.042(5) 0.148(10) -0.038(6) 0.035(5) -0.001(4)
F1 0.100(4) 0.064(3) 0.062(3) -0.020(2) 0.039(3) 0.016(2)
F2 0.078(3) 0.069(3) 0.066(3) 0.001(2) 0.035(2) 0.033(2)
F3 0.158(5) 0.090(4) 0.045(3) 0.021(3) 0.014(3) 0.060(3)
F4 0.114(4) 0.107(4) 0.056(3) 0.034(3) 0.024(3) 0.067(3)
F5 0.072(3) 0.065(3) 0.158(5) -0.045(3) 0.035(3) -0.019(3)
F6 0.068(3) 0.056(3) 0.234(7) -0.046(4) 0.012(4) -0.021(3)

loop_
_atom_type_symbol
_atom_type_description
_atom_type_scat_dispersion_real
_atom_type_scat_dispersion_imag
_atom_type_scat_source
C C 0.0033 0.0016 'International Tables Vol C Tables 4.2.6.8 and 6.1.1.4'
H H 0.0000 0.0000 'International Tables Vol C Tables 4.2.6.8 and 6.1.1.4'
N N 0.0061 0.0033 'International Tables Vol C Tables 4.2.6.8 and 6.1.1.4'
F F 0.0171 0.0103 'International Tables Vol C Tables 4.2.6.8 and 6.1.1.4'
Si Si 0.0817 0.0704 'International Tables Vol C Tables 4.2.6.8 and 6.1.1.4'
Sb Sb -0.5866 1.5461 'International Tables Vol C Tables 4.2.6.8 and 6.1.1.4'
Au Au -2.0133 8.8022 'International Tables Vol C Tables 4.2.6.8 and 6.1.1.4'

loop_
_geom_angle_atom_site_label_1
_geom_angle_atom_site_label_2
_geom_angle_atom_site_label_3
_geom_angle
_geom_angle_site_symmetry_1
_geom_angle_site_symmetry_3
_geom_angle_publ_flag
Si1 Au1 C8 173.86(15) . . ?
Si1 Au1 C20 151.20(15) . . ?
C8 Au1 C20 31.70(19) . . ?
F6 Sb02 F3 91.0(3) . . ?
F6 Sb02 F4 90.2(3) . . ?
F3 Sb02 F4 178.6(3) . . ?
F6 Sb02 F5 179.3(2) . . ?
F3 Sb02 F5 89.3(3) . . ?
F4 Sb02 F5 89.5(3) . . ?
F6 Sb02 F1 89.9(2) . . ?
F3 Sb02 F1 91.2(2) . . ?
F4 Sb02 F1 88.1(2) . . ?
F5 Sb02 F1 89.5(2) . . ?
F6 Sb02 F2 91.3(2) . . ?
F3 Sb02 F2 89.5(2) . . ?
F4 Sb02 F2 91.23(19) . . ?
F5 Sb02 F2 89.3(2) . . ?
F1 Sb02 F2 178.7(2) . . ?
N3 Si1 N1 116.9(2) . . ?
N3 Si1 N2 115.7(2) . . ?
N1 Si1 N2 72.28(19) . . ?
N3 Si1 C1 127.0(2) . . ?
N1 Si1 C1 36.32(18) . . ?
N2 Si1 C1 36.28(18) . . ?
N3 Si1 Au1 119.87(15) . . ?
N1 Si1 Au1 112.13(14) . . ?
N2 Si1 Au1 110.58(15) . . ?
C1 Si1 Au1 113.11(14) . . ?
N3 Si3 C7 110.3(2) . . ?
N3 Si3 C11 109.7(2) . . ?
C7 Si3 C11 113.1(3) . . ?
N3 Si3 C14 112.8(2) . . ?
C7 Si3 C14 103.8(3) . . ?
C11 Si3 C14 106.9(3) . . ?
N3 Si2 C24 109.3(3) . . ?
N3 Si2 C9 113.1(2) . . ?
C24 Si2 C9 107.8(3) . . ?
N3 Si2 C17 110.5(3) . . ?
C24 Si2 C17 112.0(3) . . ?
C9 Si2 C17 104.1(3) . . ?
C1 N2 C6 132.1(4) . . ?
C1 N2 Si1 90.3(3) . . ?
C6 N2 Si1 135.5(3) . . ?
Si1 N3 Si2 124.3(2) . . ?
Si1 N3 Si3 116.4(2) . . ?
Si2 N3 Si3 119.1(2) . . ?
C1 N1 C4 131.7(4) . . ?
C1 N1 Si1 90.6(3) . . ?
C4 N1 Si1 136.2(3) . . ?
N1 C1 N2 105.9(4) . . ?
N1 C1 C2 128.6(5) . . ?
N2 C1 C2 125.4(5) . . ?
N1 C1 Si1 53.1(2) . . ?
N2 C1 Si1 53.4(2) . . ?
C2 C1 Si1 173.6(4) . . ?
C16 C2 C5 120.2(5) . . ?
C16 C2 C1 119.8(5) . . ?
C5 C2 C1 120.0(5) . . ?
C4 C3 H3A 109.5 . . ?
C4 C3 H3B 109.5 . . ?
H3A C3 H3B 109.5 . . ?
C4 C3 H3C 109.5 . . ?
H3A C3 H3C 109.5 . . ?
H3B C3 H3C 109.5 . . ?
N1 C4 C3 109.8(4) . . ?
N1 C4 C13 111.6(4) . . ?
C3 C4 C13 110.4(4) . . ?
N1 C4 C10 106.0(4) . . ?
C3 C4 C10 109.5(5) . . ?
C13 C4 C10 109.4(4) . . ?
C18 C5 C2 119.5(6) . . ?
C18 C5 H5 120.2 . . ?
C2 C5 H5 120.2 . . ?
N2 C6 C21 110.7(5) . . ?
N2 C6 C15 111.4(4) . . ?
C21 C6 C15 110.4(5) . . ?
N2 C6 C12 104.8(4) . . ?
C21 C6 C12 111.0(5) . . ?
C15 C6 C12 108.4(5) . . ?
Si3 C7 H7A 109.5 . . ?
Si3 C7 H7B 109.5 . . ?
H7A C7 H7B 109.5 . . ?
Si3 C7 H7C 109.5 . . ?
H7A C7 H7C 109.5 . . ?
H7B C7 H7C 109.5 . . ?
C20 C8 C22 119.8(6) . . ?
C20 C8 Au1 83.6(3) . . ?
C22 C8 Au1 91.3(4) . . ?
C20 C8 H8 120.1 . . ?
C22 C8 H8 120.1 . . ?
Au1 C8 H8 95.1 . . ?
Si2 C9 H9A 109.5 . . ?
Si2 C9 H9B 109.5 . . ?
H9A C9 H9B 109.5 . . ?
Si2 C9 H9C 109.5 . . ?
H9A C9 H9C 109.5 . . ?
H9B C9 H9C 109.5 . . ?
C4 C10 H10A 109.5 . . ?
C4 C10 H10B 109.5 . . ?
H10A C10 H10B 109.5 . . ?
C4 C10 H10C 109.5 . . ?
H10A C10 H10C 109.5 . . ?
H10B C10 H10C 109.5 . . ?
Si3 C11 H11A 109.5 . . ?
Si3 C11 H11B 109.5 . . ?
H11A C11 H11B 109.5 . . ?
Si3 C11 H11C 109.5 . . ?
H11A C11 H11C 109.5 . . ?
H11B C11 H11C 109.5 . . ?
C6 C12 H12A 109.5 . . ?
C6 C12 H12B 109.5 . . ?
H12A C12 H12B 109.5 . . ?
C6 C12 H12C 109.5 . . ?
H12A C12 H12C 109.5 . . ?
H12B C12 H12C 109.5 . . ?
C4 C13 H13A 109.5 . . ?
C4 C13 H13B 109.5 . . ?
H13A C13 H13B 109.5 . . ?
C4 C13 H13C 109.5 . . ?
H13A C13 H13C 109.5 . . ?
H13B C13 H13C 109.5 . . ?
Si3 C14 H14A 109.5 . . ?
Si3 C14 H14B 109.5 . . ?
H14A C14 H14B 109.5 . . ?
Si3 C14 H14C 109.5 . . ?
H14A C14 H14C 109.5 . . ?
H14B C14 H14C 109.5 . . ?
C6 C15 H15A 109.5 . . ?
C6 C15 H15B 109.5 . . ?
H15A C15 H15B 109.5 . . ?
C6 C15 H15C 109.5 . . ?
H15A C15 H15C 109.5 . . ?
H15B C15 H15C 109.5 . . ?
C2 C16 C23 119.4(6) . . ?
C2 C16 H16 120.3 . . ?
C23 C16 H16 120.3 . . ?
Si2 C17 H17A 109.5 . . ?
Si2 C17 H17B 109.5 . . ?
H17A C17 H17B 109.5 . . ?
Si2 C17 H17C 109.5 . . ?
H17A C17 H17C 109.5 . . ?
H17B C17 H17C 109.5 . . ?
C19 C18 C5 119.9(6) . . ?
C19 C18 H18 120.0 . . ?
C5 C18 H18 120.0 . . ?
C18 C19 C23 121.0(6) . . ?
C18 C19 H19 119.5 . . ?
C23 C19 H19 119.5 . . ?
C25 C20 C8 120.9(7) . . ?
C25 C20 Au1 102.8(4) . . ?
C8 C20 Au1 64.7(3) . . ?
C25 C20 H20 119.5 . . ?
C8 C20 H20 119.5 . . ?
Au1 C20 H20 102.0 . . ?
C6 C21 H21A 109.5 . . ?
C6 C21 H21B 109.5 . . ?
H21A C21 H21B 109.5 . . ?
C6 C21 H21C 109.5 . . ?
H21A C21 H21C 109.5 . . ?
H21B C21 H21C 109.5 . . ?
C26 C22 C8 120.0(7) . . ?
C26 C22 H22 120.0 . . ?
C8 C22 H22 120.0 . . ?
C19 C23 C16 119.9(6) . . ?
C19 C23 H23 120.0 . . ?
C16 C23 H23 120.0 . . ?
Si2 C24 H24A 109.5 . . ?
Si2 C24 H24B 109.5 . . ?
H24A C24 H24B 109.5 . . ?
Si2 C24 H24C 109.5 . . ?
H24A C24 H24C 109.5 . . ?
H24B C24 H24C 109.5 . . ?
C20 C25 C27 119.9(8) . . ?
C20 C25 H25 120.1 . . ?
C27 C25 H25 120.1 . . ?
C22 C26 C27 118.7(8) . . ?
C22 C26 H26 120.7 . . ?
C27 C26 H26 120.7 . . ?
C25 C27 C26 120.7(7) . . ?
C25 C27 H27 119.6 . . ?
C26 C27 H27 119.6 . . ?

loop_
_geom_bond_atom_site_label_1
_geom_bond_atom_site_label_2
_geom_bond_distance
_geom_bond_site_symmetry_2
_geom_bond_publ_flag
Au1 Si1 2.276(2) . ?
Au1 C8 2.371(5) . ?
Au1 C20 2.605(6) . ?
Sb02 F6 1.829(4) . ?
Sb02 F3 1.858(4) . ?
Sb02 F4 1.856(4) . ?
Sb02 F5 1.863(4) . ?
Sb02 F1 1.867(4) . ?
Sb02 F2 1.868(4) . ?
Si1 N3 1.707(4) . ?
Si1 N1 1.815(4) . ?
Si1 N2 1.821(4) . ?
Si1 C1 2.268(5) . ?
Si3 N3 1.793(4) . ?
Si3 C7 1.864(6) . ?
Si3 C11 1.869(6) . ?
Si3 C14 1.873(6) . ?
Si2 N3 1.780(5) . ?
Si2 C24 1.862(7) . ?
Si2 C9 1.869(6) . ?
Si2 C17 1.882(6) . ?
N2 C1 1.342(6) . ?
N2 C6 1.500(7) . ?
N1 C1 1.343(6) . ?
N1 C4 1.499(6) . ?
C1 C2 1.504(7) . ?
C2 C16 1.383(8) . ?
C2 C5 1.394(8) . ?
C3 C4 1.534(8) . ?
C3 H3A 0.9600 . ?
C3 H3B 0.9600 . ?
C3 H3C 0.9600 . ?
C4 C13 1.541(7) . ?
C4 C10 1.537(7) . ?
C5 C18 1.391(7) . ?
C5 H5 0.9300 . ?
C6 C21 1.521(8) . ?
C6 C15 1.520(7) . ?
C6 C12 1.528(8) . ?
C7 H7A 0.9600 . ?
C7 H7B 0.9600 . ?
C7 H7C 0.9600 . ?
C8 C20 1.377(8) . ?
C8 C22 1.386(8) . ?
C8 H8 0.9300 . ?
C9 H9A 0.9600 . ?
C9 H9B 0.9600 . ?
C9 H9C 0.9600 . ?
C10 H10A 0.9600 . ?
C10 H10B 0.9600 . ?
C10 H10C 0.9600 . ?
C11 H11A 0.9600 . ?
C11 H11B 0.9600 . ?
C11 H11C 0.9600 . ?
C12 H12A 0.9600 . ?
C12 H12B 0.9600 . ?
C12 H12C 0.9600 . ?
C13 H13A 0.9600 . ?
C13 H13B 0.9600 . ?
C13 H13C 0.9600 . ?
C14 H14A 0.9600 . ?
C14 H14B 0.9600 . ?
C14 H14C 0.9600 . ?
C15 H15A 0.9600 . ?
C15 H15B 0.9600 . ?
C15 H15C 0.9600 . ?
C16 C23 1.399(8) . ?
C16 H16 0.9300 . ?
C17 H17A 0.9600 . ?
C17 H17B 0.9600 . ?
C17 H17C 0.9600 . ?
C18 C19 1.370(9) . ?
C18 H18 0.9300 . ?
C19 C23 1.370(9) . ?
C19 H19 0.9300 . ?
C20 C25 1.362(9) . ?
C20 H20 0.9300 . ?
C21 H21A 0.9600 . ?
C21 H21B 0.9600 . ?
C21 H21C 0.9600 . ?
C22 C26 1.386(10) . ?
C22 H22 0.9300 . ?
C23 H23 0.9300 . ?
C24 H24A 0.9600 . ?
C24 H24B 0.9600 . ?
C24 H24C 0.9600 . ?
C25 C27 1.370(11) . ?
C25 H25 0.9300 . ?
C26 C27 1.401(12) . ?
C26 H26 0.9300 . ?
C27 H27 0.9300 . ?
